data_1565472
loop_
_publ_author_name
'Zhuravlev, Konstantin P.'
'Tsaryuk, Vera I.'
'Vologzhanina, Anna V.'
'Dorovatovskii, Pavel V.'
'Zubavichus, Yan V.'
'Kudryashova, Valentina A.'
'Klemenkova, Zinaida S.'

_publ_section_title
;
 Structural peculiarities and luminescence of europium
 dipivaloylmethanates with 2,2&#x2032;-bipyridine derivatives.
 Polymorphism of [Eu(DPM)3Bpy]
;
_journal_name_full 'Inorganica Chimica Acta'
_journal_page_first 119294
_journal_paper_doi 10.1016/j.ica.2019.119294
_journal_volume 502
_journal_year 2020
_chemical_formula_moiety 'C43 H65 Eu N2 O6'
_chemical_formula_sum 'C43 H65 Eu N2 O6'
_chemical_formula_weight 857.93
_space_group_crystal_system triclinic
_space_group_IT_number 2
_space_group_name_Hall '-P 1'
_space_group_name_H-M_alt 'P -1'
_atom_sites_solution_hydrogens geom
_cell_angle_alpha 76.96(3)
_cell_angle_beta 85.79(3)
_cell_angle_gamma 69.96(3)
_cell_formula_units_Z 2
_cell_length_a 10.990(2)
_cell_length_b 12.350(3)
_cell_length_c 17.570(4)
_cell_measurement_reflns_used 150
_cell_measurement_temperature 100(2)
_cell_measurement_theta_max 25.781
_cell_measurement_theta_min 4.002
_cell_volume 2182.5(10)
_computing_molecular_graphics 'Olex2 (Dolomanov et al., 2009)'
_computing_publication_material 'Olex2 (Dolomanov et al., 2009)'
_computing_structure_refinement 'XL (Sheldrick, 2008)'
_diffrn_ambient_temperature 100.0
_diffrn_measured_fraction_theta_full 0.995
_diffrn_measured_fraction_theta_max 0.993
_diffrn_measurement_device_type 'Mar CCD'
_diffrn_measurement_method 'Phi scans'
_diffrn_radiation_type synchrotron
_diffrn_radiation_wavelength 0.80248
_diffrn_reflns_av_R_equivalents 0.0520
_diffrn_reflns_av_unetI/netI 0.0511
_diffrn_reflns_Laue_measured_fraction_full 0.995
_diffrn_reflns_Laue_measured_fraction_max 0.993
_diffrn_reflns_limit_h_max 13
_diffrn_reflns_limit_h_min -13
_diffrn_reflns_limit_k_max 15
_diffrn_reflns_limit_k_min -15
_diffrn_reflns_limit_l_max 20
_diffrn_reflns_limit_l_min -22
_diffrn_reflns_number 28882
_diffrn_reflns_point_group_measured_fraction_full 0.995
_diffrn_reflns_point_group_measured_fraction_max 0.993
_diffrn_reflns_theta_full 28.783
_diffrn_reflns_theta_max 30.773
_diffrn_reflns_theta_min 3.481
_diffrn_source synchrotron
_exptl_absorpt_coefficient_mu 2.032
_exptl_absorpt_correction_T_max 0.983
_exptl_absorpt_correction_T_min 0.881
_exptl_absorpt_correction_type multi-scan
_exptl_absorpt_process_details SCALA
_exptl_crystal_density_diffrn 1.305
_exptl_crystal_description prism
_exptl_crystal_F_000 896
_exptl_crystal_size_max 0.15
_exptl_crystal_size_mid 0.1
_exptl_crystal_size_min 0.09
_refine_diff_density_max 1.839
_refine_diff_density_min -2.225
_refine_diff_density_rms 0.125
_refine_ls_extinction_coef 0.0209(11)
_refine_ls_extinction_expression Fc^*^=kFc[1+0.001xFc^2^\l^3^/sin(2\q)]^-1/4^
_refine_ls_extinction_method SHELXL
_refine_ls_goodness_of_fit_ref 1.044
_refine_ls_hydrogen_treatment constr
_refine_ls_matrix_type full
_refine_ls_number_parameters 488
_refine_ls_number_reflns 9397
_refine_ls_number_restraints 0
_refine_ls_restrained_S_all 1.044
_refine_ls_R_factor_all 0.0436
_refine_ls_R_factor_gt 0.0420
_refine_ls_shift/su_max 0.002
_refine_ls_shift/su_mean 0.000
_refine_ls_structure_factor_coef Fsqd
_refine_ls_weighting_details 'w=1/[\s^2^(Fo^2^)+(0.0697P)^2^+2.2198P] where P=(Fo^2^+2Fc^2^)/3'
_refine_ls_weighting_scheme calc
_refine_ls_wR_factor_gt 0.1101
_refine_ls_wR_factor_ref 0.1114
_reflns_Friedel_coverage 0.000
_reflns_Friedel_fraction_full .
_reflns_Friedel_fraction_max .
_reflns_number_gt 8943
_reflns_number_total 9397
_reflns_threshold_expression 'I > 2\s(I)'
_cod_data_source_file ICA-2020-502-119246.cif
_cod_data_source_block 1
_cod_original_cell_volume 2182.5(9)
_cod_database_code 1565472
_shelx_space_group_comment
;
The symmetry employed for this shelxl refinement is uniquely defined
by the following loop, which should always be used as a source of
symmetry information in preference to the above space-group names.
They are only intended as comments.
;
_olex2_refinement_description
;
1. Fixed Uiso
 At 1.2 times of:
  All C(H) groups
 At 1.5 times of:
  All C(H,H,H) groups
2.a Aromatic/amide H refined with riding coordinates:
 C13(H13), C24(H24), C34(H34), C45(H45), C41(H41), C40(H40), C39(H39),
 C33(H33), C42(H42), C36(H36), C35(H35)
2.b Idealised Me refined as rotating group:
 C29(H29A,H29B,H29C), C31(H31A,H31B,H31C), C20(H20A,H20B,H20C), C27(H27A,H27B,
 H27C), C49(H49A,H49B,H49C), C28(H28A,H28B,H28C), C17(H17A,H17B,H17C), C21(H21A,
 H21B,H21C), C19(H19A,H19B,H19C), C53(H53A,H53B,H53C), C18(H18A,H18B,H18C),
 C32(H32A,H32B,H32C), C48(H48A,H48B,H48C), C50(H50A,H50B,H50C), C30(H30A,H30B,
 H30C), C51(H51A,H51B,H51C), C52(H52A,H52B,H52C), C16(H16A,H16B,H16C)
;

loop_
_space_group_symop_operation_xyz
'x, y, z'
'-x, -y, -z'

loop_
_atom_site_label
_atom_site_type_symbol
_atom_site_fract_x
_atom_site_fract_y
_atom_site_fract_z
_atom_site_U_iso_or_equiv
_atom_site_adp_type
_atom_site_occupancy
_atom_site_site_symmetry_order
_atom_site_calc_flag
_atom_site_refinement_flags_posn
_atom_site_refinement_flags_adp
_atom_site_refinement_flags_occupancy
_atom_site_disorder_assembly
_atom_site_disorder_group
Eu1 Eu 0.61039(2) 0.45055(2) 0.76472(2) 0.01786(9) Uani 1 1 d . . . . .
O4 O 0.5868(2) 0.2707(2) 0.83683(14) 0.0226(5) Uani 1 1 d . . . . .
O1 O 0.4694(2) 0.6396(2) 0.70977(14) 0.0219(5) Uani 1 1 d . . . . .
O2 O 0.7340(2) 0.5712(2) 0.71587(13) 0.0210(5) Uani 1 1 d . . . . .
C23 C 0.6712(3) 0.1700(3) 0.85439(18) 0.0221(6) Uani 1 1 d . . . . .
O3 O 0.7919(2) 0.3479(2) 0.84895(14) 0.0227(5) Uani 1 1 d . . . . .
O5 O 0.7484(2) 0.3337(2) 0.68712(14) 0.0227(5) Uani 1 1 d . . . . .
O6 O 0.4822(2) 0.4091(2) 0.67904(14) 0.0220(5) Uani 1 1 d . . . . .
C12 C 0.4752(3) 0.7424(3) 0.68903(19) 0.0226(6) Uani 1 1 d . . . . .
N1 N 0.3953(3) 0.4978(3) 0.84534(16) 0.0220(5) Uani 1 1 d . . . . .
C13 C 0.5924(3) 0.7678(3) 0.6756(2) 0.0232(6) Uani 1 1 d . . . . .
H13 H 0.5878 0.8477 0.6582 0.028 Uiso 1 1 calc R . . . .
C29 C 1.0570(3) 0.2700(3) 0.8032(2) 0.0275(7) Uani 1 1 d . . . . .
H29A H 1.0543 0.2342 0.7592 0.041 Uiso 1 1 calc GR . . . .
H29B H 1.1468 0.2622 0.8127 0.041 Uiso 1 1 calc GR . . . .
H29C H 1.0041 0.3538 0.7909 0.041 Uiso 1 1 calc GR . . . .
C46 C 0.7422(3) 0.2816(3) 0.63352(19) 0.0214(6) Uani 1 1 d . . . . .
C44 C 0.5020(3) 0.3479(3) 0.62777(19) 0.0217(6) Uani 1 1 d . . . . .
C37 C 0.3661(3) 0.5722(3) 0.89441(19) 0.0223(6) Uani 1 1 d . . . . .
N2 N 0.5855(3) 0.5702(2) 0.87485(16) 0.0215(5) Uani 1 1 d . . . . .
C24 C 0.8040(3) 0.1484(3) 0.8678(2) 0.0234(7) Uani 1 1 d . . . . .
H24 H 0.8603 0.0689 0.8803 0.028 Uiso 1 1 calc R . . . .
C34 C 0.1772(3) 0.4953(3) 0.8564(2) 0.0277(7) Uani 1 1 d . . . . .
H34 H 0.1138 0.4665 0.8428 0.033 Uiso 1 1 calc R . . . .
C45 C 0.6266(3) 0.2827(3) 0.60478(19) 0.0232(7) Uani 1 1 d . . . . .
H45 H 0.6321 0.2367 0.5673 0.028 Uiso 1 1 calc R . . . .
C41 C 0.6821(4) 0.6657(3) 0.9451(2) 0.0287(7) Uani 1 1 d . . . . .
H41 H 0.7551 0.6859 0.9538 0.034 Uiso 1 1 calc R . . . .
C31 C 0.6944(4) -0.0079(4) 0.8003(3) 0.0373(9) Uani 1 1 d . . . . .
H31A H 0.6730 0.0427 0.7480 0.056 Uiso 1 1 calc GR . . . .
H31B H 0.6658 -0.0760 0.8049 0.056 Uiso 1 1 calc GR . . . .
H31C H 0.7883 -0.0353 0.8085 0.056 Uiso 1 1 calc GR . . . .
C26 C 1.0035(3) 0.2069(3) 0.87699(19) 0.0234(7) Uani 1 1 d . . . . .
C40 C 0.5688(4) 0.7016(3) 0.9870(2) 0.0282(7) Uani 1 1 d . . . . .
H40 H 0.5637 0.7451 1.0260 0.034 Uiso 1 1 calc R . . . .
C39 C 0.4631(4) 0.6733(3) 0.9712(2) 0.0255(7) Uani 1 1 d . . . . .
H39 H 0.3843 0.6979 0.9988 0.031 Uiso 1 1 calc R . . . .
C20 C 0.2329(3) 0.7977(3) 0.6902(2) 0.0307(8) Uani 1 1 d . . . . .
H20A H 0.2396 0.7468 0.6535 0.046 Uiso 1 1 calc GR . . . .
H20B H 0.1508 0.8636 0.6815 0.046 Uiso 1 1 calc GR . . . .
H20C H 0.2358 0.7519 0.7439 0.046 Uiso 1 1 calc GR . . . .
C33 C 0.3018(3) 0.4606(3) 0.8270(2) 0.0253(7) Uani 1 1 d . . . . .
H33 H 0.3221 0.4082 0.7922 0.030 Uiso 1 1 calc R . . . .
C25 C 0.8566(3) 0.2381(3) 0.86359(18) 0.0215(6) Uani 1 1 d . . . . .
C38 C 0.4741(3) 0.6080(3) 0.91411(19) 0.0221(6) Uani 1 1 d . . . . .
C47 C 0.8745(3) 0.2154(3) 0.60149(19) 0.0230(6) Uani 1 1 d . . . . .
C42 C 0.6864(4) 0.5993(3) 0.8901(2) 0.0264(7) Uani 1 1 d . . . . .
H42 H 0.7644 0.5735 0.8620 0.032 Uiso 1 1 calc R . . . .
C27 C 1.0203(3) 0.2565(4) 0.9467(2) 0.0284(7) Uani 1 1 d . . . . .
H27A H 1.1121 0.2453 0.9527 0.043 Uiso 1 1 calc GR . . . .
H27B H 0.9896 0.2151 0.9944 0.043 Uiso 1 1 calc GR . . . .
H27C H 0.9699 0.3409 0.9375 0.043 Uiso 1 1 calc GR . . . .
C11 C 0.3461(3) 0.8456(3) 0.6773(2) 0.0224(6) Uani 1 1 d . . . . .
C49 C 0.9420(3) 0.1078(3) 0.6659(2) 0.0276(7) Uani 1 1 d . . . . .
H49A H 0.9412 0.1332 0.7149 0.041 Uiso 1 1 calc GR . . . .
H49B H 1.0317 0.0707 0.6507 0.041 Uiso 1 1 calc GR . . . .
H49C H 0.8960 0.0508 0.6731 0.041 Uiso 1 1 calc GR . . . .
C22 C 0.6256(3) 0.0625(3) 0.8621(2) 0.0235(7) Uani 1 1 d . . . . .
C28 C 1.0818(3) 0.0749(3) 0.8917(2) 0.0278(7) Uani 1 1 d . . . . .
H28A H 1.0705 0.0429 0.8475 0.042 Uiso 1 1 calc GR . . . .
H28B H 1.0513 0.0339 0.9396 0.042 Uiso 1 1 calc GR . . . .
H28C H 1.1737 0.0635 0.8974 0.042 Uiso 1 1 calc GR . . . .
C14 C 0.7147(3) 0.6801(3) 0.68676(19) 0.0222(6) Uani 1 1 d . . . . .
C17 C 0.9234(4) 0.6272(4) 0.6159(3) 0.0346(8) Uani 1 1 d . . . . .
H17A H 0.9379 0.5459 0.6445 0.052 Uiso 1 1 calc GR . . . .
H17B H 1.0068 0.6402 0.6060 0.052 Uiso 1 1 calc GR . . . .
H17C H 0.8803 0.6406 0.5660 0.052 Uiso 1 1 calc GR . . . .
C21 C 0.3381(4) 0.9221(3) 0.5941(2) 0.0294(7) Uani 1 1 d . . . . .
H21A H 0.4064 0.9576 0.5873 0.044 Uiso 1 1 calc GR . . . .
H21B H 0.2533 0.9845 0.5863 0.044 Uiso 1 1 calc GR . . . .
H21C H 0.3495 0.8726 0.5559 0.044 Uiso 1 1 calc GR . . . .
C43 C 0.3837(3) 0.3472(3) 0.5858(2) 0.0241(7) Uani 1 1 d . . . . .
C15 C 0.8379(3) 0.7129(3) 0.6645(2) 0.0236(7) Uani 1 1 d . . . . .
C36 C 0.2434(4) 0.6115(4) 0.9259(2) 0.0299(8) Uani 1 1 d . . . . .
H36 H 0.2252 0.6640 0.9606 0.036 Uiso 1 1 calc R . . . .
C35 C 0.1476(4) 0.5729(4) 0.9061(2) 0.0332(8) Uani 1 1 d . . . . .
H35 H 0.0626 0.5996 0.9264 0.040 Uiso 1 1 calc R . . . .
C19 C 0.3388(4) 0.9216(3) 0.7370(2) 0.0321(8) Uani 1 1 d . . . . .
H19A H 0.3449 0.8731 0.7900 0.048 Uiso 1 1 calc GR . . . .
H19B H 0.2563 0.9871 0.7308 0.048 Uiso 1 1 calc GR . . . .
H19C H 0.4105 0.9530 0.7283 0.048 Uiso 1 1 calc GR . . . .
C53 C 0.2588(4) 0.4163(5) 0.6213(3) 0.0441(11) Uani 1 1 d . . . . .
H53A H 0.2501 0.3741 0.6746 0.066 Uiso 1 1 calc GR . . . .
H53B H 0.1850 0.4249 0.5896 0.066 Uiso 1 1 calc GR . . . .
H53C H 0.2610 0.4946 0.6225 0.066 Uiso 1 1 calc GR . . . .
C18 C 0.8122(4) 0.8402(3) 0.6189(2) 0.0328(8) Uani 1 1 d . . . . .
H18A H 0.7641 0.8534 0.5709 0.049 Uiso 1 1 calc GR . . . .
H18B H 0.8949 0.8535 0.6054 0.049 Uiso 1 1 calc GR . . . .
H18C H 0.7612 0.8951 0.6511 0.049 Uiso 1 1 calc GR . . . .
C32 C 0.4792(3) 0.1038(3) 0.8474(2) 0.0262(7) Uani 1 1 d . . . . .
H32A H 0.4331 0.1475 0.8869 0.039 Uiso 1 1 calc GR . . . .
H32B H 0.4523 0.0350 0.8506 0.039 Uiso 1 1 calc GR . . . .
H32C H 0.4588 0.1552 0.7953 0.039 Uiso 1 1 calc GR . . . .
C48 C 0.8655(4) 0.1718(4) 0.5275(2) 0.0337(8) Uani 1 1 d . . . . .
H48A H 0.8160 0.1175 0.5388 0.051 Uiso 1 1 calc GR . . . .
H48B H 0.9529 0.1309 0.5104 0.051 Uiso 1 1 calc GR . . . .
H48C H 0.8220 0.2394 0.4860 0.051 Uiso 1 1 calc GR . . . .
C50 C 0.9537(4) 0.2988(4) 0.5837(2) 0.0291(7) Uani 1 1 d . . . . .
H50A H 0.9140 0.3640 0.5399 0.044 Uiso 1 1 calc GR . . . .
H50B H 1.0424 0.2555 0.5701 0.044 Uiso 1 1 calc GR . . . .
H50C H 0.9554 0.3304 0.6299 0.044 Uiso 1 1 calc GR . . . .
C30 C 0.6578(4) -0.0156(4) 0.9443(2) 0.0337(8) Uani 1 1 d . . . . .
H30A H 0.7519 -0.0470 0.9519 0.051 Uiso 1 1 calc GR . . . .
H30B H 0.6244 -0.0812 0.9502 0.051 Uiso 1 1 calc GR . . . .
H30C H 0.6176 0.0313 0.9833 0.051 Uiso 1 1 calc GR . . . .
C51 C 0.3881(4) 0.4063(4) 0.4986(2) 0.0370(9) Uani 1 1 d . . . . .
H51A H 0.3831 0.4883 0.4940 0.056 Uiso 1 1 calc GR . . . .
H51B H 0.3147 0.4047 0.4709 0.056 Uiso 1 1 calc GR . . . .
H51C H 0.4693 0.3634 0.4756 0.056 Uiso 1 1 calc GR . . . .
C52 C 0.3872(4) 0.2205(4) 0.5919(3) 0.0380(9) Uani 1 1 d . . . . .
H52A H 0.4653 0.1774 0.5663 0.057 Uiso 1 1 calc GR . . . .
H52B H 0.3103 0.2217 0.5663 0.057 Uiso 1 1 calc GR . . . .
H52C H 0.3882 0.1812 0.6471 0.057 Uiso 1 1 calc GR . . . .
C16 C 0.9092(4) 0.6955(4) 0.7406(2) 0.0343(8) Uani 1 1 d . . . . .
H16A H 0.8515 0.7441 0.7745 0.051 Uiso 1 1 calc GR . . . .
H16B H 0.9862 0.7192 0.7285 0.051 Uiso 1 1 calc GR . . . .
H16C H 0.9355 0.6123 0.7674 0.051 Uiso 1 1 calc GR . . . .

loop_
_atom_site_aniso_label
_atom_site_aniso_U_11
_atom_site_aniso_U_22
_atom_site_aniso_U_33
_atom_site_aniso_U_23
_atom_site_aniso_U_13
_atom_site_aniso_U_12
Eu1 0.01359(12) 0.02077(12) 0.01924(11) -0.00831(7) 0.00061(6) -0.00335(7)
O4 0.0171(11) 0.0214(11) 0.0277(12) -0.0056(9) 0.0009(9) -0.0042(9)
O1 0.0165(11) 0.0203(11) 0.0279(11) -0.0071(9) 0.0001(9) -0.0039(9)
O2 0.0149(11) 0.0226(11) 0.0246(11) -0.0058(9) 0.0015(9) -0.0048(9)
C23 0.0213(17) 0.0297(17) 0.0185(14) -0.0101(12) 0.0043(12) -0.0104(14)
O3 0.0179(11) 0.0237(11) 0.0262(11) -0.0075(9) -0.0041(9) -0.0044(9)
O5 0.0157(11) 0.0280(12) 0.0247(11) -0.0148(9) 0.0011(9) -0.0022(9)
O6 0.0151(11) 0.0269(12) 0.0250(11) -0.0126(9) -0.0006(9) -0.0035(9)
C12 0.0164(16) 0.0308(17) 0.0202(14) -0.0122(13) 0.0009(12) -0.0033(14)
N1 0.0191(14) 0.0266(14) 0.0193(12) -0.0085(11) 0.0000(10) -0.0042(11)
C13 0.0198(16) 0.0187(15) 0.0307(16) -0.0049(12) 0.0016(13) -0.0063(13)
C29 0.0232(17) 0.0371(19) 0.0272(17) -0.0111(14) -0.0001(13) -0.0136(15)
C46 0.0167(15) 0.0242(16) 0.0215(15) -0.0061(12) 0.0000(12) -0.0039(13)
C44 0.0190(16) 0.0244(16) 0.0218(15) -0.0049(12) 0.0000(12) -0.0074(13)
C37 0.0195(16) 0.0247(16) 0.0219(15) -0.0068(12) -0.0007(12) -0.0052(13)
N2 0.0202(14) 0.0260(14) 0.0185(12) -0.0067(10) 0.0007(10) -0.0067(11)
C24 0.0190(16) 0.0232(16) 0.0259(16) -0.0077(13) 0.0004(12) -0.0029(13)
C34 0.0196(17) 0.0356(19) 0.0300(17) -0.0096(15) 0.0013(13) -0.0104(15)
C45 0.0188(16) 0.0286(17) 0.0243(15) -0.0139(13) 0.0006(12) -0.0053(13)
C41 0.0288(19) 0.0345(19) 0.0279(17) -0.0102(14) -0.0001(14) -0.0150(16)
C31 0.036(2) 0.037(2) 0.049(2) -0.0282(18) 0.0167(18) -0.0163(18)
C26 0.0178(16) 0.0300(17) 0.0211(15) -0.0083(13) 0.0004(12) -0.0047(14)
C40 0.035(2) 0.0281(17) 0.0257(16) -0.0137(14) 0.0009(14) -0.0111(15)
C39 0.0277(18) 0.0250(16) 0.0244(16) -0.0086(13) 0.0052(13) -0.0083(14)
C20 0.0140(16) 0.0298(18) 0.042(2) -0.0048(15) -0.0010(14) -0.0015(14)
C33 0.0209(17) 0.0296(17) 0.0265(16) -0.0110(13) 0.0013(13) -0.0067(14)
C25 0.0185(16) 0.0269(16) 0.0172(14) -0.0069(12) 0.0002(11) -0.0039(13)
C38 0.0196(16) 0.0245(16) 0.0204(14) -0.0052(12) -0.0003(12) -0.0048(13)
C47 0.0169(15) 0.0308(17) 0.0214(15) -0.0123(13) 0.0032(12) -0.0045(13)
C42 0.0226(17) 0.0335(19) 0.0248(16) -0.0093(14) 0.0007(13) -0.0097(15)
C27 0.0193(16) 0.040(2) 0.0263(16) -0.0154(15) -0.0029(13) -0.0047(15)
C11 0.0175(16) 0.0222(15) 0.0260(16) -0.0059(12) -0.0001(12) -0.0041(13)
C49 0.0208(17) 0.0280(17) 0.0290(17) -0.0078(14) 0.0008(13) -0.0009(14)
C22 0.0224(17) 0.0210(15) 0.0274(16) -0.0100(13) 0.0043(13) -0.0056(13)
C28 0.0184(16) 0.0304(18) 0.0299(17) -0.0075(14) -0.0016(13) -0.0013(14)
C14 0.0177(16) 0.0285(17) 0.0200(14) -0.0106(12) 0.0013(12) -0.0041(13)
C17 0.0271(19) 0.036(2) 0.043(2) -0.0179(17) 0.0151(16) -0.0111(16)
C21 0.0232(18) 0.0304(18) 0.0297(17) -0.0064(14) -0.0030(14) -0.0023(15)
C43 0.0188(16) 0.0301(17) 0.0246(16) -0.0105(13) -0.0012(12) -0.0063(14)
C15 0.0174(16) 0.0279(17) 0.0271(16) -0.0078(13) 0.0050(12) -0.0095(13)
C36 0.0230(18) 0.036(2) 0.0329(18) -0.0184(16) 0.0051(14) -0.0066(15)
C35 0.0169(17) 0.045(2) 0.039(2) -0.0188(17) 0.0069(14) -0.0072(16)
C19 0.0260(19) 0.0316(19) 0.0356(19) -0.0173(16) 0.0008(15) 0.0005(15)
C53 0.0174(18) 0.065(3) 0.056(3) -0.038(2) -0.0006(17) -0.0053(18)
C18 0.0223(18) 0.0310(19) 0.043(2) -0.0070(16) 0.0072(15) -0.0090(15)
C32 0.0237(17) 0.0320(18) 0.0256(16) -0.0100(14) -0.0002(13) -0.0101(14)
C48 0.0243(18) 0.050(2) 0.0299(18) -0.0238(17) 0.0059(14) -0.0076(17)
C50 0.0238(18) 0.0343(19) 0.0299(18) -0.0107(15) 0.0062(14) -0.0096(15)
C30 0.0265(19) 0.035(2) 0.038(2) 0.0002(16) -0.0026(15) -0.0128(16)
C51 0.032(2) 0.049(2) 0.0299(19) -0.0005(17) -0.0109(16) -0.0163(19)
C52 0.032(2) 0.037(2) 0.050(2) -0.0106(18) -0.0096(18) -0.0149(17)
C16 0.0259(19) 0.047(2) 0.0320(19) -0.0078(16) -0.0026(15) -0.0150(17)

loop_
_atom_type_symbol
_atom_type_description
_atom_type_scat_dispersion_real
_atom_type_scat_dispersion_imag
_atom_type_scat_source
C C 0.0050 0.0020 'International Tables Vol C Tables 4.2.6.8 and 6.1.1.4'
H H 0.0000 0.0000 'International Tables Vol C Tables 4.2.6.8 and 6.1.1.4'
Eu Eu 0.0280 4.6530 'International Tables Vol C Tables 4.2.6.8 and 6.1.1.4'
N N 0.0090 0.0040 'International Tables Vol C Tables 4.2.6.8 and 6.1.1.4'
O O 0.0150 0.0080 'International Tables Vol C Tables 4.2.6.8 and 6.1.1.4'

loop_
_geom_angle_atom_site_label_1
_geom_angle_atom_site_label_2
_geom_angle_atom_site_label_3
_geom_angle
_geom_angle_site_symmetry_1
_geom_angle_site_symmetry_3
O4 Eu1 N1 70.66(9) . .
O4 Eu1 N2 101.87(9) . .
O1 Eu1 O4 135.79(8) . .
O1 Eu1 O3 143.31(8) . .
O1 Eu1 O6 77.85(8) . .
O1 Eu1 N1 70.22(9) . .
O1 Eu1 N2 75.97(9) . .
O2 Eu1 O4 152.17(8) . .
O2 Eu1 O1 71.65(8) . .
O2 Eu1 O3 82.30(8) . .
O2 Eu1 O6 120.40(8) . .
O2 Eu1 N1 128.90(9) . .
O2 Eu1 N2 77.87(9) . .
O3 Eu1 O4 71.20(9) . .
O3 Eu1 O6 138.66(8) . .
O3 Eu1 N1 110.64(9) . .
O3 Eu1 N2 73.59(9) . .
O5 Eu1 O4 84.82(9) . .
O5 Eu1 O1 120.88(9) . .
O5 Eu1 O2 81.76(8) . .
O5 Eu1 O3 78.79(8) . .
O5 Eu1 O6 71.91(8) . .
O5 Eu1 N1 148.03(9) . .
O5 Eu1 N2 147.47(9) . .
O6 Eu1 O4 77.60(9) . .
O6 Eu1 N1 82.76(8) . .
O6 Eu1 N2 140.58(8) . .
N1 Eu1 N2 60.87(9) . .
C23 O4 Eu1 129.0(2) . .
C12 O1 Eu1 136.9(2) . .
C14 O2 Eu1 137.8(2) . .
O4 C23 C24 124.7(3) . .
O4 C23 C22 117.1(3) . .
C24 C23 C22 118.2(3) . .
C25 O3 Eu1 128.3(2) . .
C46 O5 Eu1 139.0(2) . .
C44 O6 Eu1 136.8(2) . .
O1 C12 C13 124.1(3) . .
O1 C12 C11 117.2(3) . .
C13 C12 C11 118.7(3) . .
C37 N1 Eu1 123.3(2) . .
C37 N1 C33 118.3(3) . .
C33 N1 Eu1 117.6(2) . .
C12 C13 H13 118.6 . .
C14 C13 C12 122.9(3) . .
C14 C13 H13 118.6 . .
H29A C29 H29B 109.5 . .
H29A C29 H29C 109.5 . .
H29B C29 H29C 109.5 . .
C26 C29 H29A 109.5 . .
C26 C29 H29B 109.5 . .
C26 C29 H29C 109.5 . .
O5 C46 C45 124.0(3) . .
O5 C46 C47 114.6(3) . .
C45 C46 C47 121.5(3) . .
O6 C44 C45 123.7(3) . .
O6 C44 C43 118.3(3) . .
C45 C44 C43 117.9(3) . .
N1 C37 C38 115.9(3) . .
N1 C37 C36 122.1(3) . .
C36 C37 C38 122.0(3) . .
C38 N2 Eu1 123.1(2) . .
C42 N2 Eu1 118.3(2) . .
C42 N2 C38 118.5(3) . .
C23 C24 H24 118.2 . .
C25 C24 C23 123.5(3) . .
C25 C24 H24 118.2 . .
C33 C34 H34 120.9 . .
C35 C34 H34 120.9 . .
C35 C34 C33 118.3(3) . .
C46 C45 C44 124.4(3) . .
C46 C45 H45 117.8 . .
C44 C45 H45 117.8 . .
C40 C41 H41 120.8 . .
C40 C41 C42 118.5(3) . .
C42 C41 H41 120.8 . .
H31A C31 H31B 109.5 . .
H31A C31 H31C 109.5 . .
H31B C31 H31C 109.5 . .
C22 C31 H31A 109.5 . .
C22 C31 H31B 109.5 . .
C22 C31 H31C 109.5 . .
C29 C26 C25 107.3(3) . .
C27 C26 C29 108.6(3) . .
C27 C26 C25 108.1(3) . .
C28 C26 C29 108.4(3) . .
C28 C26 C25 114.9(3) . .
C28 C26 C27 109.4(3) . .
C41 C40 H40 120.4 . .
C39 C40 C41 119.1(3) . .
C39 C40 H40 120.4 . .
C40 C39 H39 120.5 . .
C40 C39 C38 119.1(3) . .
C38 C39 H39 120.5 . .
H20A C20 H20B 109.5 . .
H20A C20 H20C 109.5 . .
H20B C20 H20C 109.5 . .
C11 C20 H20A 109.5 . .
C11 C20 H20B 109.5 . .
C11 C20 H20C 109.5 . .
N1 C33 C34 123.1(3) . .
N1 C33 H33 118.5 . .
C34 C33 H33 118.5 . .
O3 C25 C24 124.7(3) . .
O3 C25 C26 115.1(3) . .
C24 C25 C26 120.2(3) . .
N2 C38 C37 115.6(3) . .
N2 C38 C39 121.8(3) . .
C39 C38 C37 122.5(3) . .
C49 C47 C46 107.4(3) . .
C48 C47 C46 114.0(3) . .
C48 C47 C49 108.5(3) . .
C50 C47 C46 107.9(3) . .
C50 C47 C49 109.9(3) . .
C50 C47 C48 109.2(3) . .
N2 C42 C41 123.0(3) . .
N2 C42 H42 118.5 . .
C41 C42 H42 118.5 . .
C26 C27 H27A 109.5 . .
C26 C27 H27B 109.5 . .
C26 C27 H27C 109.5 . .
H27A C27 H27B 109.5 . .
H27A C27 H27C 109.5 . .
H27B C27 H27C 109.5 . .
C12 C11 C21 110.2(3) . .
C12 C11 C19 108.6(3) . .
C20 C11 C12 109.7(3) . .
C20 C11 C21 109.5(3) . .
C20 C11 C19 109.6(3) . .
C19 C11 C21 109.2(3) . .
C47 C49 H49A 109.5 . .
C47 C49 H49B 109.5 . .
C47 C49 H49C 109.5 . .
H49A C49 H49B 109.5 . .
H49A C49 H49C 109.5 . .
H49B C49 H49C 109.5 . .
C31 C22 C23 109.1(3) . .
C32 C22 C23 110.3(3) . .
C32 C22 C31 107.9(3) . .
C30 C22 C23 109.5(3) . .
C30 C22 C31 110.2(3) . .
C30 C22 C32 109.7(3) . .
C26 C28 H28A 109.5 . .
C26 C28 H28B 109.5 . .
C26 C28 H28C 109.5 . .
H28A C28 H28B 109.5 . .
H28A C28 H28C 109.5 . .
H28B C28 H28C 109.5 . .
O2 C14 C13 124.5(3) . .
O2 C14 C15 115.4(3) . .
C13 C14 C15 120.1(3) . .
H17A C17 H17B 109.5 . .
H17A C17 H17C 109.5 . .
H17B C17 H17C 109.5 . .
C15 C17 H17A 109.5 . .
C15 C17 H17B 109.5 . .
C15 C17 H17C 109.5 . .
C11 C21 H21A 109.5 . .
C11 C21 H21B 109.5 . .
C11 C21 H21C 109.5 . .
H21A C21 H21B 109.5 . .
H21A C21 H21C 109.5 . .
H21B C21 H21C 109.5 . .
C44 C43 C51 108.6(3) . .
C53 C43 C44 110.2(3) . .
C53 C43 C51 109.0(3) . .
C53 C43 C52 109.6(3) . .
C52 C43 C44 110.5(3) . .
C52 C43 C51 108.9(3) . .
C17 C15 C14 107.8(3) . .
C17 C15 C18 109.5(3) . .
C17 C15 C16 109.1(3) . .
C18 C15 C14 114.3(3) . .
C18 C15 C16 108.5(3) . .
C16 C15 C14 107.5(3) . .
C37 C36 H36 120.5 . .
C37 C36 C35 119.0(3) . .
C35 C36 H36 120.5 . .
C34 C35 C36 119.3(3) . .
C34 C35 H35 120.3 . .
C36 C35 H35 120.3 . .
C11 C19 H19A 109.5 . .
C11 C19 H19B 109.5 . .
C11 C19 H19C 109.5 . .
H19A C19 H19B 109.5 . .
H19A C19 H19C 109.5 . .
H19B C19 H19C 109.5 . .
C43 C53 H53A 109.5 . .
C43 C53 H53B 109.5 . .
C43 C53 H53C 109.5 . .
H53A C53 H53B 109.5 . .
H53A C53 H53C 109.5 . .
H53B C53 H53C 109.5 . .
C15 C18 H18A 109.5 . .
C15 C18 H18B 109.5 . .
C15 C18 H18C 109.5 . .
H18A C18 H18B 109.5 . .
H18A C18 H18C 109.5 . .
H18B C18 H18C 109.5 . .
C22 C32 H32A 109.5 . .
C22 C32 H32B 109.5 . .
C22 C32 H32C 109.5 . .
H32A C32 H32B 109.5 . .
H32A C32 H32C 109.5 . .
H32B C32 H32C 109.5 . .
C47 C48 H48A 109.5 . .
C47 C48 H48B 109.5 . .
C47 C48 H48C 109.5 . .
H48A C48 H48B 109.5 . .
H48A C48 H48C 109.5 . .
H48B C48 H48C 109.5 . .
C47 C50 H50A 109.5 . .
C47 C50 H50B 109.5 . .
C47 C50 H50C 109.5 . .
H50A C50 H50B 109.5 . .
H50A C50 H50C 109.5 . .
H50B C50 H50C 109.5 . .
C22 C30 H30A 109.5 . .
C22 C30 H30B 109.5 . .
C22 C30 H30C 109.5 . .
H30A C30 H30B 109.5 . .
H30A C30 H30C 109.5 . .
H30B C30 H30C 109.5 . .
C43 C51 H51A 109.5 . .
C43 C51 H51B 109.5 . .
C43 C51 H51C 109.5 . .
H51A C51 H51B 109.5 . .
H51A C51 H51C 109.5 . .
H51B C51 H51C 109.5 . .
C43 C52 H52A 109.5 . .
C43 C52 H52B 109.5 . .
C43 C52 H52C 109.5 . .
H52A C52 H52B 109.5 . .
H52A C52 H52C 109.5 . .
H52B C52 H52C 109.5 . .
C15 C16 H16A 109.5 . .
C15 C16 H16B 109.5 . .
C15 C16 H16C 109.5 . .
H16A C16 H16B 109.5 . .
H16A C16 H16C 109.5 . .
H16B C16 H16C 109.5 . .

loop_
_geom_bond_atom_site_label_1
_geom_bond_atom_site_label_2
_geom_bond_distance
_geom_bond_site_symmetry_2
Eu1 O4 2.384(2) .
Eu1 O1 2.347(2) .
Eu1 O2 2.332(2) .
Eu1 O3 2.373(2) .
Eu1 O5 2.308(2) .
Eu1 O6 2.380(2) .
Eu1 N1 2.621(3) .
Eu1 N2 2.634(3) .
O4 C23 1.257(4) .
O1 C12 1.262(4) .
O2 C14 1.275(4) .
C23 C24 1.419(5) .
C23 C22 1.547(5) .
O3 C25 1.272(4) .
O5 C46 1.272(4) .
O6 C44 1.263(4) .
C12 C13 1.418(5) .
C12 C11 1.538(5) .
N1 C37 1.344(4) .
N1 C33 1.345(4) .
C13 H13 0.9500 .
C13 C14 1.402(5) .
C29 H29A 0.9800 .
C29 H29B 0.9800 .
C29 H29C 0.9800 .
C29 C26 1.543(5) .
C46 C45 1.396(5) .
C46 C47 1.540(5) .
C44 C45 1.413(5) .
C44 C43 1.545(4) .
C37 C38 1.488(5) .
C37 C36 1.386(5) .
N2 C38 1.350(4) .
N2 C42 1.338(4) .
C24 H24 0.9500 .
C24 C25 1.400(5) .
C34 H34 0.9500 .
C34 C33 1.385(5) .
C34 C35 1.381(5) .
C45 H45 0.9500 .
C41 H41 0.9500 .
C41 C40 1.387(5) .
C41 C42 1.390(5) .
C31 H31A 0.9800 .
C31 H31B 0.9800 .
C31 H31C 0.9800 .
C31 C22 1.537(5) .
C26 C25 1.548(5) .
C26 C27 1.536(4) .
C26 C28 1.531(5) .
C40 H40 0.9500 .
C40 C39 1.385(5) .
C39 H39 0.9500 .
C39 C38 1.397(5) .
C20 H20A 0.9800 .
C20 H20B 0.9800 .
C20 H20C 0.9800 .
C20 C11 1.534(5) .
C33 H33 0.9500 .
C47 C49 1.538(5) .
C47 C48 1.537(5) .
C47 C50 1.532(5) .
C42 H42 0.9500 .
C27 H27A 0.9800 .
C27 H27B 0.9800 .
C27 H27C 0.9800 .
C11 C21 1.541(5) .
C11 C19 1.539(5) .
C49 H49A 0.9800 .
C49 H49B 0.9800 .
C49 H49C 0.9800 .
C22 C32 1.535(5) .
C22 C30 1.534(5) .
C28 H28A 0.9800 .
C28 H28B 0.9800 .
C28 H28C 0.9800 .
C14 C15 1.542(5) .
C17 H17A 0.9800 .
C17 H17B 0.9800 .
C17 H17C 0.9800 .
C17 C15 1.530(5) .
C21 H21A 0.9800 .
C21 H21B 0.9800 .
C21 H21C 0.9800 .
C43 C53 1.521(5) .
C43 C51 1.546(5) .
C43 C52 1.532(5) .
C15 C18 1.535(5) .
C15 C16 1.536(5) .
C36 H36 0.9500 .
C36 C35 1.389(5) .
C35 H35 0.9500 .
C19 H19A 0.9800 .
C19 H19B 0.9800 .
C19 H19C 0.9800 .
C53 H53A 0.9800 .
C53 H53B 0.9800 .
C53 H53C 0.9800 .
C18 H18A 0.9800 .
C18 H18B 0.9800 .
C18 H18C 0.9800 .
C32 H32A 0.9800 .
C32 H32B 0.9800 .
C32 H32C 0.9800 .
C48 H48A 0.9800 .
C48 H48B 0.9800 .
C48 H48C 0.9800 .
C50 H50A 0.9800 .
C50 H50B 0.9800 .
C50 H50C 0.9800 .
C30 H30A 0.9800 .
C30 H30B 0.9800 .
C30 H30C 0.9800 .
C51 H51A 0.9800 .
C51 H51B 0.9800 .
C51 H51C 0.9800 .
C52 H52A 0.9800 .
C52 H52B 0.9800 .
C52 H52C 0.9800 .
C16 H16A 0.9800 .
C16 H16B 0.9800 .
C16 H16C 0.9800 .
